data_1503136
loop_
_publ_author_name
'Gong, Jian'
'Xie, Fuchun'
'Chen, Hong'
'Hu, Youhong'

_publ_section_title
;
 An efficient approach to functionalized benzo[a]xanthones through
 reactions of 2-methyl-3-(1-alkynyl)chromones with electron-deficient
 chromone-fused dienes.
;
_journal_issue 17
_journal_name_full 'Organic letters'
_journal_page_first 3848
_journal_page_last 3851
_journal_paper_doi 10.1021/ol101496w
_journal_volume 12
_journal_year 2010
_chemical_formula_sum 'C35 H28 O7'
_chemical_formula_weight 560.57
_chemical_name_systematic
; 
 ? 
;
_space_group_IT_number 2
_symmetry_cell_setting triclinic
_symmetry_space_group_name_Hall '-P 1'
_symmetry_space_group_name_H-M 'P -1'
_atom_sites_solution_hydrogens geom
_atom_sites_solution_primary direct
_atom_sites_solution_secondary difmap
_audit_creation_method SHELXL-97
_cell_angle_alpha 88.586(4)
_cell_angle_beta 84.720(4)
_cell_angle_gamma 81.072(4)
_cell_formula_units_Z 2
_cell_length_a 7.0113(15)
_cell_length_b 11.773(3)
_cell_length_c 17.526(4)
_cell_measurement_reflns_used 971
_cell_measurement_temperature 293(2)
_cell_measurement_theta_max 45.135
_cell_measurement_theta_min 4.668
_cell_volume 1423.0(6)
_computing_cell_refinement 'Bruker SMART'
_computing_data_collection 'Bruker SMART'
_computing_data_reduction 'Bruker SHELXTL'
_computing_molecular_graphics 'Bruker SHELXTL'
_computing_publication_material 'Bruker SHELXTL'
_computing_structure_refinement 'SHELXL-97 (Sheldrick, 1997)'
_computing_structure_solution 'SHELXS-97 (Sheldrick, 1990)'
_diffrn_ambient_temperature 293(2)
_diffrn_measured_fraction_theta_full 0.985
_diffrn_measured_fraction_theta_max 0.985
_diffrn_measurement_device_type 'CCD area detector'
_diffrn_measurement_method 'phi and omega scans'
_diffrn_radiation_monochromator graphite
_diffrn_radiation_source 'fine-focus sealed tube'
_diffrn_radiation_type MoK\a
_diffrn_radiation_wavelength 0.71073
_diffrn_reflns_av_R_equivalents 0.0496
_diffrn_reflns_av_sigmaI/netI 0.1051
_diffrn_reflns_limit_h_max 8
_diffrn_reflns_limit_h_min -8
_diffrn_reflns_limit_k_max 14
_diffrn_reflns_limit_k_min -14
_diffrn_reflns_limit_l_max 11
_diffrn_reflns_limit_l_min -21
_diffrn_reflns_number 7547
_diffrn_reflns_theta_full 25.50
_diffrn_reflns_theta_max 25.50
_diffrn_reflns_theta_min 1.75
_exptl_absorpt_coefficient_mu 0.091
_exptl_absorpt_correction_T_max 1.00000
_exptl_absorpt_correction_T_min 0.48965
_exptl_absorpt_correction_type empirical
_exptl_absorpt_process_details sadabs
_exptl_crystal_colour colorless
_exptl_crystal_density_diffrn 1.308
_exptl_crystal_density_method 'not measured'
_exptl_crystal_description prismatic
_exptl_crystal_F_000 588
_exptl_crystal_size_max 0.301
_exptl_crystal_size_mid 0.239
_exptl_crystal_size_min 0.186
_refine_diff_density_max 0.375
_refine_diff_density_min -0.245
_refine_diff_density_rms 0.067
_refine_ls_extinction_expression Fc^*^=kFc[1+0.001xFc^2^\l^3^/sin(2\q)]^-1/4^
_refine_ls_extinction_method SHELXL
_refine_ls_goodness_of_fit_ref 0.875
_refine_ls_hydrogen_treatment constr
_refine_ls_matrix_type full
_refine_ls_number_parameters 376
_refine_ls_number_reflns 5236
_refine_ls_number_restraints 8
_refine_ls_restrained_S_all 0.873
_refine_ls_R_factor_all 0.1590
_refine_ls_R_factor_gt 0.0816
_refine_ls_shift/su_max 0.043
_refine_ls_shift/su_mean 0.002
_refine_ls_structure_factor_coef Fsqd
_refine_ls_weighting_details 'calc w=1/[\s^2^(Fo^2^)+(0.1213P)^2^+0.0000P] where P=(Fo^2^+2Fc^2^)/3'
_refine_ls_weighting_scheme calc
_refine_ls_wR_factor_gt 0.2065
_refine_ls_wR_factor_ref 0.2377
_reflns_number_gt 1970
_reflns_number_total 5236
_reflns_threshold_expression >2sigma(I)
_cod_data_source_file ol101496w_si_002.cif
_cod_data_source_block cd201239
_cod_depositor_comments
;
The following automatic conversions were performed:

'_symmetry_cell_setting' value 'Triclinic' changed to 'triclinic'
according to /home/saulius/struct/CIF-dictionaries/cif_core.dic
dictionary named 'cif_core.dic' version 2.4.2 from 2011-04-26.

Automatic conversion script
Id: cif_fix_values 1715 2011-07-08 13:25:40Z adriana 
;
_cod_original_cell_volume 1423.0(5)
_cod_original_sg_symbol_H-M P-1
_cod_database_code 1503136

loop_
_symmetry_equiv_pos_as_xyz
'x, y, z'
'-x, -y, -z'

loop_
_atom_site_label
_atom_site_type_symbol
_atom_site_fract_x
_atom_site_fract_y
_atom_site_fract_z
_atom_site_U_iso_or_equiv
_atom_site_adp_type
_atom_site_occupancy
_atom_site_symmetry_multiplicity
_atom_site_calc_flag
_atom_site_refinement_flags
_atom_site_disorder_assembly
_atom_site_disorder_group
O1 O 0.3009(4) -0.1928(2) 0.48114(16) 0.0698(9) Uani 1 1 d . . .
O2 O 0.2028(3) 0.1589(2) 0.48005(15) 0.0517(7) Uani 1 1 d . . .
O3 O 0.4454(5) -0.2672(3) 0.8637(2) 0.1008(13) Uani 1 1 d . . .
O4 O 0.3728(7) -0.2749(5) 1.0097(2) 0.1336(17) Uani 1 1 d . . .
H4 H 0.4351 -0.2924 0.9686 0.200 Uiso 1 1 calc R . .
O5 O 0.1099(5) 0.1845(3) 0.74852(16) 0.0815(10) Uani 1 1 d . . .
H5 H 0.0797 0.2529 0.7383 0.122 Uiso 1 1 calc R . .
C1 C 0.2734(5) -0.0865(4) 0.4830(2) 0.0483(10) Uani 1 1 d . . .
C2 C 0.2796(5) -0.0198(3) 0.4117(2) 0.0477(10) Uani 1 1 d . . .
C3 C 0.3222(5) -0.0732(4) 0.3401(2) 0.0568(11) Uani 1 1 d . . .
H3 H 0.3460 -0.1531 0.3384 0.068 Uiso 1 1 calc R . .
C4 C 0.3300(6) -0.0120(4) 0.2724(2) 0.0593(12) Uani 1 1 d . . .
C5 C 0.2921(6) 0.1083(4) 0.2770(2) 0.0601(12) Uani 1 1 d . . .
H5A H 0.2968 0.1519 0.2321 0.072 Uiso 1 1 calc R . .
C6 C 0.2483(5) 0.1631(4) 0.3458(2) 0.0556(11) Uani 1 1 d . . .
H6 H 0.2224 0.2430 0.3474 0.067 Uiso 1 1 calc R . .
C7 C 0.2429(5) 0.0994(4) 0.4121(2) 0.0475(10) Uani 1 1 d . . .
C8 C 0.2013(5) 0.1008(3) 0.5477(2) 0.0462(10) Uani 1 1 d . . .
C9 C 0.2356(5) -0.0188(3) 0.5537(2) 0.0445(10) Uani 1 1 d . . .
C10 C 0.2322(5) -0.0696(3) 0.6289(2) 0.0472(10) Uani 1 1 d . . .
C11 C 0.1884(5) 0.0023(3) 0.6936(2) 0.0510(10) Uani 1 1 d . . .
C12 C 0.1507(6) 0.1235(4) 0.6823(2) 0.0574(11) Uani 1 1 d . . .
C13 C 0.1596(5) 0.1744(3) 0.6117(2) 0.0488(10) Uani 1 1 d . . .
C14 C 0.2796(5) -0.1893(3) 0.6432(2) 0.0549(11) Uani 1 1 d . . .
H14 H 0.3053 -0.2397 0.6022 0.066 Uiso 1 1 calc R . .
C15 C 0.2879(6) -0.2316(4) 0.7158(3) 0.0637(12) Uani 1 1 d . . .
H15 H 0.3224 -0.3104 0.7231 0.076 Uiso 1 1 calc R . .
C16 C 0.2467(6) -0.1614(4) 0.7794(3) 0.0615(12) Uani 1 1 d . . .
C17 C 0.1916(6) -0.0442(4) 0.7678(2) 0.0604(12) Uani 1 1 d . . .
H17 H 0.1566 0.0039 0.8098 0.072 Uiso 1 1 calc R . .
C18 C 0.2845(7) -0.2082(4) 0.8576(3) 0.0687(13) Uani 1 1 d . . .
C19 C 0.1431(7) -0.1867(4) 0.9235(3) 0.0668(13) Uani 1 1 d . . .
C20 C 0.1908(9) -0.2245(5) 0.9968(3) 0.0874(16) Uani 1 1 d . . .
C21 C 0.0512(11) -0.2093(6) 1.0585(3) 0.1022(19) Uani 1 1 d . . .
H21 H 0.0837 -0.2340 1.1070 0.123 Uiso 1 1 calc R . .
C22 C -0.1317(11) -0.1588(5) 1.0487(4) 0.105(2) Uani 1 1 d . . .
H22 H -0.2243 -0.1494 1.0905 0.126 Uiso 1 1 calc R . .
C23 C -0.1815(8) -0.1215(5) 0.9776(4) 0.0998(18) Uani 1 1 d . . .
H23 H -0.3074 -0.0866 0.9711 0.120 Uiso 1 1 calc R . .
C24 C -0.0455(8) -0.1357(4) 0.9163(3) 0.0775(14) Uani 1 1 d . . .
H24 H -0.0810 -0.1103 0.8682 0.093 Uiso 1 1 calc R . .
C25 C 0.1286(6) 0.3026(3) 0.6027(2) 0.0534(11) Uani 1 1 d . . .
C26 C -0.0523(7) 0.3664(4) 0.6139(3) 0.0723(14) Uani 1 1 d . . .
H26 H -0.1592 0.3294 0.6261 0.087 Uiso 1 1 calc R . .
C27 C -0.0785(8) 0.4848(4) 0.6073(3) 0.0853(16) Uani 1 1 d . . .
H27 H -0.2026 0.5266 0.6142 0.102 Uiso 1 1 calc R . .
C28 C 0.0779(8) 0.5410(4) 0.5907(3) 0.0810(15) Uani 1 1 d . . .
H28 H 0.0608 0.6208 0.5873 0.097 Uiso 1 1 calc R . .
C29 C 0.2576(8) 0.4789(4) 0.5793(3) 0.0842(15) Uani 1 1 d . . .
H29 H 0.3643 0.5165 0.5683 0.101 Uiso 1 1 calc R . .
C30 C 0.2843(7) 0.3590(4) 0.5840(3) 0.0706(13) Uani 1 1 d . . .
H30 H 0.4078 0.3172 0.5745 0.085 Uiso 1 1 calc R . .
C31 C 0.3784(7) -0.0728(4) 0.1969(2) 0.0842(15) Uani 1 1 d . . .
H31A H 0.4539 -0.1467 0.2048 0.126 Uiso 1 1 calc R . .
H31B H 0.4515 -0.0279 0.1622 0.126 Uiso 1 1 calc R . .
H31C H 0.2608 -0.0825 0.1755 0.126 Uiso 1 1 calc R . .
O6 O 0.0626(12) 0.4002(4) 0.7936(3) 0.190(3) Uani 1 1 d D . .
O7 O 0.1834(14) 0.5171(7) 0.8392(5) 0.236(3) Uiso 1 1 d D . .
C34 C 0.3741(19) 0.4281(13) 0.8396(8) 0.263(6) Uiso 1 1 d D A .
C35 C 0.493(2) 0.4298(13) 0.7827(8) 0.280(6) Uiso 1 1 d D . .
C32 C 0.024(3) 0.4944(15) 0.8175(12) 0.225(8) Uiso 0.60 1 d PD A 1
C33 C -0.1081(17) 0.5966(10) 0.8295(12) 0.173(6) Uani 0.60 1 d PD A 1
C32' C 0.037(6) 0.475(12) 0.857(5) 0.310(14) Uiso 0.40 1 d PD A 2
C33' C -0.132(3) 0.5442(16) 0.9165(16) 0.169(9) Uani 0.40 1 d PD A 2

loop_
_atom_site_aniso_label
_atom_site_aniso_U_11
_atom_site_aniso_U_22
_atom_site_aniso_U_33
_atom_site_aniso_U_23
_atom_site_aniso_U_13
_atom_site_aniso_U_12
O1 0.096(2) 0.0456(19) 0.0650(19) -0.0061(15) -0.0074(16) -0.0020(16)
O2 0.0614(17) 0.0459(16) 0.0470(17) 0.0032(14) -0.0031(13) -0.0079(13)
O3 0.083(2) 0.118(3) 0.091(3) 0.035(2) -0.003(2) 0.011(2)
O4 0.119(3) 0.192(5) 0.089(3) 0.053(3) -0.028(3) -0.018(3)
O5 0.123(3) 0.061(2) 0.0564(19) -0.0049(16) -0.0020(18) -0.005(2)
C1 0.037(2) 0.054(3) 0.054(3) -0.003(2) -0.0037(18) -0.0076(19)
C2 0.037(2) 0.052(3) 0.053(3) -0.003(2) -0.0056(19) -0.0048(18)
C3 0.049(3) 0.062(3) 0.058(3) -0.003(2) -0.002(2) -0.006(2)
C4 0.047(3) 0.079(3) 0.051(3) -0.004(2) -0.003(2) -0.008(2)
C5 0.054(3) 0.072(3) 0.055(3) 0.009(2) -0.007(2) -0.008(2)
C6 0.056(3) 0.056(3) 0.055(3) 0.007(2) -0.004(2) -0.009(2)
C7 0.035(2) 0.060(3) 0.046(2) -0.001(2) 0.0004(18) -0.0052(19)
C8 0.041(2) 0.049(2) 0.049(3) 0.000(2) -0.0031(18) -0.0086(18)
C9 0.037(2) 0.046(2) 0.050(2) -0.001(2) -0.0019(18) -0.0062(17)
C10 0.034(2) 0.048(2) 0.059(3) 0.002(2) -0.0021(19) -0.0064(18)
C11 0.052(2) 0.048(3) 0.052(3) 0.004(2) 0.000(2) -0.0098(19)
C12 0.059(3) 0.059(3) 0.053(3) -0.009(2) 0.000(2) -0.009(2)
C13 0.048(2) 0.045(2) 0.053(3) -0.003(2) -0.0041(19) -0.0051(18)
C14 0.057(3) 0.051(3) 0.057(3) 0.005(2) -0.001(2) -0.009(2)
C15 0.068(3) 0.049(3) 0.071(3) 0.006(2) 0.002(2) -0.006(2)
C16 0.058(3) 0.065(3) 0.060(3) 0.012(3) -0.004(2) -0.007(2)
C17 0.062(3) 0.065(3) 0.053(3) -0.002(2) 0.000(2) -0.009(2)
C18 0.066(3) 0.068(3) 0.070(3) 0.015(3) -0.004(3) -0.008(3)
C19 0.077(3) 0.067(3) 0.057(3) 0.012(2) 0.002(3) -0.020(3)
C20 0.101(4) 0.097(4) 0.071(4) 0.020(3) -0.018(3) -0.034(3)
C21 0.131(6) 0.123(5) 0.056(3) 0.011(3) 0.004(4) -0.037(4)
C22 0.130(6) 0.112(5) 0.072(4) -0.011(4) 0.022(4) -0.032(4)
C23 0.105(4) 0.101(4) 0.084(4) 0.004(3) 0.026(4) -0.011(3)
C24 0.082(4) 0.082(3) 0.065(3) 0.009(3) 0.008(3) -0.010(3)
C25 0.057(3) 0.049(2) 0.053(2) -0.006(2) -0.005(2) -0.006(2)
C26 0.070(3) 0.048(3) 0.096(4) 0.000(3) -0.004(3) -0.004(2)
C27 0.078(4) 0.057(3) 0.116(4) -0.009(3) -0.003(3) 0.004(3)
C28 0.091(4) 0.041(3) 0.108(4) -0.005(3) -0.001(3) -0.006(3)
C29 0.082(4) 0.059(3) 0.112(4) -0.005(3) 0.004(3) -0.019(3)
C30 0.065(3) 0.048(3) 0.096(4) -0.008(3) 0.004(3) -0.006(2)
C31 0.089(4) 0.102(4) 0.057(3) -0.010(3) -0.001(3) -0.001(3)
O6 0.362(11) 0.085(3) 0.110(4) -0.014(3) 0.001(5) -0.044(5)
C33 0.098(8) 0.069(7) 0.34(2) -0.059(10) -0.006(11) 0.024(6)
C33' 0.174(19) 0.084(12) 0.26(3) -0.055(15) -0.083(19) -0.009(12)

loop_
_atom_type_symbol
_atom_type_description
_atom_type_scat_dispersion_real
_atom_type_scat_dispersion_imag
_atom_type_scat_source
C C 0.0033 0.0016 'International Tables Vol C Tables 4.2.6.8 and 6.1.1.4'
H H 0.0000 0.0000 'International Tables Vol C Tables 4.2.6.8 and 6.1.1.4'
O O 0.0106 0.0060 'International Tables Vol C Tables 4.2.6.8 and 6.1.1.4'

loop_
_geom_angle_atom_site_label_1
_geom_angle_atom_site_label_2
_geom_angle_atom_site_label_3
_geom_angle
C8 O2 C7 119.9(3)
C20 O4 H4 109.5
C12 O5 H5 109.5
O1 C1 C2 120.0(4)
O1 C1 C9 124.4(4)
C2 C1 C9 115.6(4)
C7 C2 C3 117.3(4)
C7 C2 C1 121.1(4)
C3 C2 C1 121.7(4)
C4 C3 C2 122.5(4)
C4 C3 H3 118.7
C2 C3 H3 118.7
C3 C4 C5 117.2(4)
C3 C4 C31 120.7(4)
C5 C4 C31 122.0(4)
C6 C5 C4 121.8(4)
C6 C5 H5A 119.1
C4 C5 H5A 119.1
C5 C6 C7 119.4(4)
C5 C6 H6 120.3
C7 C6 H6 120.3
C6 C7 O2 117.1(4)
C6 C7 C2 121.8(4)
O2 C7 C2 121.1(4)
O2 C8 C9 123.6(4)
O2 C8 C13 112.8(3)
C9 C8 C13 123.6(4)
C8 C9 C10 118.1(4)
C8 C9 C1 118.6(4)
C10 C9 C1 123.3(3)
C11 C10 C14 116.9(4)
C11 C10 C9 119.3(3)
C14 C10 C9 123.8(4)
C17 C11 C10 120.7(4)
C17 C11 C12 120.1(4)
C10 C11 C12 119.0(4)
C13 C12 O5 122.9(4)
C13 C12 C11 123.0(4)
O5 C12 C11 114.1(4)
C12 C13 C8 117.0(4)
C12 C13 C25 121.2(4)
C8 C13 C25 121.8(4)
C15 C14 C10 121.1(4)
C15 C14 H14 119.5
C10 C14 H14 119.5
C14 C15 C16 122.3(4)
C14 C15 H15 118.9
C16 C15 H15 118.9
C17 C16 C15 118.3(4)
C17 C16 C18 120.6(4)
C15 C16 C18 120.7(4)
C16 C17 C11 120.6(4)
C16 C17 H17 119.7
C11 C17 H17 119.7
O3 C18 C19 121.0(4)
O3 C18 C16 116.4(4)
C19 C18 C16 122.7(4)
C24 C19 C20 117.4(5)
C24 C19 C18 121.9(4)
C20 C19 C18 120.6(5)
O4 C20 C21 118.4(6)
O4 C20 C19 121.6(5)
C21 C20 C19 120.0(6)
C22 C21 C20 120.7(6)
C22 C21 H21 119.7
C20 C21 H21 119.7
C21 C22 C23 120.3(6)
C21 C22 H22 119.9
C23 C22 H22 119.8
C22 C23 C24 119.7(6)
C22 C23 H23 120.1
C24 C23 H23 120.1
C23 C24 C19 121.9(5)
C23 C24 H24 119.0
C19 C24 H24 119.1
C26 C25 C30 118.5(4)
C26 C25 C13 121.6(4)
C30 C25 C13 119.9(4)
C25 C26 C27 121.0(4)
C25 C26 H26 119.5
C27 C26 H26 119.5
C28 C27 C26 120.2(4)
C28 C27 H27 119.9
C26 C27 H27 119.9
C29 C28 C27 119.3(4)
C29 C28 H28 120.3
C27 C28 H28 120.4
C28 C29 C30 120.7(4)
C28 C29 H29 119.7
C30 C29 H29 119.7
C25 C30 C29 120.2(4)
C25 C30 H30 119.9
C29 C30 H30 119.9
C4 C31 H31A 109.4
C4 C31 H31B 109.5
H31A C31 H31B 109.5
C4 C31 H31C 109.5
H31A C31 H31C 109.5
H31B C31 H31C 109.5
C32 O6 C32' 31(7)
C32 O7 C32' 34(5)
C32 O7 C34 124.3(11)
C32' O7 C34 114(6)
C35 C34 O7 116.2(14)
O6 C32 O7 104.5(14)
O6 C32 C33 150.4(19)
O7 C32 C33 104.8(14)
O6 C32' O7 95(4)
O6 C32' C33' 141(4)
O7 C32' C33' 119(7)

loop_
_geom_bond_atom_site_label_1
_geom_bond_atom_site_label_2
_geom_bond_distance
O1 C1 1.237(4)
O2 C8 1.355(4)
O2 C7 1.380(4)
O3 C18 1.241(5)
O4 C20 1.357(6)
O4 H4 0.8200
O5 C12 1.364(5)
O5 H5 0.8200
C1 C2 1.460(5)
C1 C9 1.472(5)
C2 C7 1.387(5)
C2 C3 1.404(5)
C3 C4 1.374(5)
C3 H3 0.9300
C4 C5 1.402(6)
C4 C31 1.506(6)
C5 C6 1.368(6)
C5 H5A 0.9300
C6 C7 1.369(5)
C6 H6 0.9300
C8 C9 1.394(5)
C8 C13 1.415(5)
C9 C10 1.433(5)
C10 C11 1.413(5)
C10 C14 1.418(5)
C11 C17 1.400(5)
C11 C12 1.423(5)
C12 C13 1.362(5)
C13 C25 1.498(5)
C14 C15 1.358(5)
C14 H14 0.9300
C15 C16 1.386(6)
C15 H15 0.9300
C16 C17 1.390(5)
C16 C18 1.495(6)
C17 H17 0.9300
C18 C19 1.452(6)
C19 C24 1.381(6)
C19 C20 1.402(6)
C20 C21 1.384(7)
C21 C22 1.351(7)
C21 H21 0.9300
C22 C23 1.368(7)
C22 H22 0.9300
C23 C24 1.365(6)
C23 H23 0.9300
C24 H24 0.9300
C25 C26 1.370(5)
C25 C30 1.374(5)
C26 C27 1.381(6)
C26 H26 0.9300
C27 C28 1.371(7)
C27 H27 0.9300
C28 C29 1.356(6)
C28 H28 0.9300
C29 C30 1.396(6)
C29 H29 0.9300
C30 H30 0.9300
C31 H31A 0.9600
C31 H31B 0.9600
C31 H31C 0.9600
O6 C32 1.179(15)
O6 C32' 1.42(3)
O7 C32 1.282(16)
O7 C32' 1.22(11)
O7 C34 1.566(12)
C34 C35 1.242(13)
C32 C33 1.406(15)
C32' C33' 1.63(3)

loop_
_geom_hbond_atom_site_label_D
_geom_hbond_atom_site_label_H
_geom_hbond_atom_site_label_A
_geom_hbond_distance_DH
_geom_hbond_distance_HA
_geom_hbond_distance_DA
_geom_hbond_angle_DHA
O4 H4 O3 0.82 1.85 2.563(5) 144.5
O5 H5 O6 0.82 1.99 2.639(6) 135.8

loop_
_geom_torsion_atom_site_label_1
_geom_torsion_atom_site_label_2
_geom_torsion_atom_site_label_3
_geom_torsion_atom_site_label_4
_geom_torsion
O1 C1 C2 C7 177.8(3)
C9 C1 C2 C7 -2.8(5)
O1 C1 C2 C3 -2.0(6)
C9 C1 C2 C3 177.4(3)
C7 C2 C3 C4 0.6(6)
C1 C2 C3 C4 -179.5(3)
C2 C3 C4 C5 -0.4(6)
C2 C3 C4 C31 179.3(4)
C3 C4 C5 C6 -0.2(6)
C31 C4 C5 C6 -179.9(4)
C4 C5 C6 C7 0.6(6)
C5 C6 C7 O2 178.4(3)
C5 C6 C7 C2 -0.4(6)
C8 O2 C7 C6 -178.0(3)
C8 O2 C7 C2 0.8(5)
C3 C2 C7 C6 -0.2(5)
C1 C2 C7 C6 179.9(3)
C3 C2 C7 O2 -179.0(3)
C1 C2 C7 O2 1.2(5)
C7 O2 C8 C9 -1.0(5)
C7 O2 C8 C13 179.5(3)
O2 C8 C9 C10 179.2(3)
C13 C8 C9 C10 -1.3(5)
O2 C8 C9 C1 -0.7(5)
C13 C8 C9 C1 178.7(3)
O1 C1 C9 C8 -178.1(3)
C2 C1 C9 C8 2.6(5)
O1 C1 C9 C10 1.9(6)
C2 C1 C9 C10 -177.4(3)
C8 C9 C10 C11 2.1(5)
C1 C9 C10 C11 -178.0(3)
C8 C9 C10 C14 -174.9(3)
C1 C9 C10 C14 5.1(5)
C14 C10 C11 C17 -0.2(6)
C9 C10 C11 C17 -177.4(3)
C14 C10 C11 C12 176.5(3)
C9 C10 C11 C12 -0.7(5)
C17 C11 C12 C13 175.0(4)
C10 C11 C12 C13 -1.7(6)
C17 C11 C12 O5 -3.3(6)
C10 C11 C12 O5 180.0(3)
O5 C12 C13 C8 -179.3(4)
C11 C12 C13 C8 2.5(6)
O5 C12 C13 C25 1.3(6)
C11 C12 C13 C25 -176.9(4)
O2 C8 C13 C12 178.6(3)
C9 C8 C13 C12 -1.0(6)
O2 C8 C13 C25 -2.0(5)
C9 C8 C13 C25 178.4(4)
C11 C10 C14 C15 -2.0(6)
C9 C10 C14 C15 175.0(3)
C10 C14 C15 C16 1.5(6)
C14 C15 C16 C17 1.2(6)
C14 C15 C16 C18 -171.2(4)
C15 C16 C17 C11 -3.4(6)
C18 C16 C17 C11 169.0(4)
C10 C11 C17 C16 3.0(6)
C12 C11 C17 C16 -173.7(4)
C17 C16 C18 O3 -124.8(5)
C15 C16 C18 O3 47.4(6)
C17 C16 C18 C19 55.0(6)
C15 C16 C18 C19 -132.8(5)
O3 C18 C19 C24 -170.6(5)
C16 C18 C19 C24 9.6(7)
O3 C18 C19 C20 5.0(7)
C16 C18 C19 C20 -174.7(4)
C24 C19 C20 O4 -179.5(5)
C18 C19 C20 O4 4.6(8)
C24 C19 C20 C21 -0.4(7)
C18 C19 C20 C21 -176.3(5)
O4 C20 C21 C22 179.5(6)
C19 C20 C21 C22 0.4(9)
C20 C21 C22 C23 -0.3(10)
C21 C22 C23 C24 0.2(9)
C22 C23 C24 C19 -0.2(8)
C20 C19 C24 C23 0.3(7)
C18 C19 C24 C23 176.1(5)
C12 C13 C25 C26 -74.5(5)
C8 C13 C25 C26 106.1(5)
C12 C13 C25 C30 104.4(5)
C8 C13 C25 C30 -75.0(5)
C30 C25 C26 C27 -0.6(7)
C13 C25 C26 C27 178.3(5)
C25 C26 C27 C28 -1.2(8)
C26 C27 C28 C29 1.3(8)
C27 C28 C29 C30 0.3(8)
C26 C25 C30 C29 2.2(7)
C13 C25 C30 C29 -176.8(4)
C28 C29 C30 C25 -2.0(8)
C32 O7 C34 C35 96(2)
C32' O7 C34 C35 133(3)
C32' O6 C32 O7 68(6)
C32' O6 C32 C33 -119(8)
C32' O7 C32 O6 -87(8)
C34 O7 C32 O6 -6(2)
C32' O7 C32 C33 96(8)
C34 O7 C32 C33 177.7(13)
C32 O6 C32' O7 -72(11)
C32 O6 C32' C33' 81(15)
C32 O7 C32' O6 53.5(16)
C34 O7 C32' O6 -63(7)
C32 O7 C32' C33' -107(15)
C34 O7 C32' C33' 136(8)
